data_4107318
loop_
_publ_author_name
'Yoshihiro Matano'
'Tooru Miyajima'
'Noriaki Ochi'
'Takashi Nakabuchi'
'Motoo Shiro'
'Yoshihide Nakao'
'Shigeyoshi Sakaki'
'Hiroshi Imahori'

_publ_contact_author_email matano@scl.kyoto-u.ac.jp
_publ_contact_author_fax +81-75-383-2571
_publ_contact_author_name 'Yoshihiro Matano'
_publ_contact_author_phone +81-75-383-2567
_publ_section_title
;
 Syntheses, Structures, and Coordination Chemistry of Phosphole-Containing
 Hybrid Calixphyrins: Promising Macrocyclic P,N2,X-Mixed Donor Ligands for
 Designing Reactive Transition-Metal Complexes
;
_journal_name_full 'Journal of the American Chemical Society'
_journal_page_first 990
_journal_page_last 1002
_journal_paper_doi 10.1021/ja076709o
_journal_volume 130
_journal_year 2008
_chemical_formula_moiety 'C51 H53 N2 O P Pd'
_chemical_formula_sum 'C51 H53 N2 O P Pd'
_chemical_formula_weight 847.32
_chemical_name_systematic
; 
 ? 
;
_space_group_IT_number 2
_symmetry_cell_setting triclinic
_symmetry_Int_Tables_number 2
_symmetry_space_group_name_Hall '-P 1'
_symmetry_space_group_name_H-M 'P -1'
_atom_sites_solution_hydrogens geom
_atom_sites_solution_primary direct
_atom_sites_solution_secondary difmap
_audit_creation_method SHELXL-97
_cell_angle_alpha 108.605(3)
_cell_angle_beta 93.4130(10)
_cell_angle_gamma 100.105(3)
_cell_formula_units_Z 2
_cell_length_a 11.056(2)
_cell_length_b 13.536(3)
_cell_length_c 14.851(3)
_cell_measurement_temperature 123(2)
_cell_measurement_theta_max 27.5
_cell_measurement_theta_min 3.3
_cell_volume 2057.7(7)
_computing_cell_refinement CrystalClear
_computing_data_collection CrystalClear
_computing_data_reduction CrystalStructure
_computing_molecular_graphics 'CrystalStructure 3.8.0'
_computing_structure_refinement 'SHELXL-97 (Sheldrick, 1997)'
_computing_structure_solution SIR92
_diffrn_ambient_temperature 123(2)
_diffrn_detector_area_resol_mean 7.31
_diffrn_measured_fraction_theta_full 0.953
_diffrn_measured_fraction_theta_max 0.953
_diffrn_measurement_device_type 'Rigaku Saturn'
_diffrn_measurement_method \w
_diffrn_radiation_monochromator graphite
_diffrn_radiation_source 'fine-focus sealed tube'
_diffrn_radiation_type MoK\a
_diffrn_radiation_wavelength 0.71070
_diffrn_reflns_av_R_equivalents 0.0202
_diffrn_reflns_av_sigmaI/netI 0.0349
_diffrn_reflns_limit_h_max 10
_diffrn_reflns_limit_h_min -14
_diffrn_reflns_limit_k_max 17
_diffrn_reflns_limit_k_min -17
_diffrn_reflns_limit_l_max 19
_diffrn_reflns_limit_l_min -19
_diffrn_reflns_number 16589
_diffrn_reflns_theta_full 27.48
_diffrn_reflns_theta_max 27.48
_diffrn_reflns_theta_min 3.27
_exptl_absorpt_coefficient_mu 0.531
_exptl_absorpt_correction_T_max 0.9246
_exptl_absorpt_correction_T_min 0.8360
_exptl_absorpt_correction_type multi-scan
_exptl_absorpt_process_details 'Jacobson, R. (1998) Private communication'
_exptl_crystal_colour red
_exptl_crystal_density_diffrn 1.367
_exptl_crystal_description block
_exptl_crystal_F_000 884
_exptl_crystal_size_max 0.35
_exptl_crystal_size_mid 0.20
_exptl_crystal_size_min 0.15
_refine_diff_density_max 1.351
_refine_diff_density_min -1.061
_refine_diff_density_rms 0.082
_refine_ls_extinction_method none
_refine_ls_goodness_of_fit_ref 1.064
_refine_ls_hydrogen_treatment refall
_refine_ls_matrix_type full
_refine_ls_number_parameters 506
_refine_ls_number_reflns 9009
_refine_ls_number_restraints 24
_refine_ls_restrained_S_all 1.066
_refine_ls_R_factor_all 0.0405
_refine_ls_R_factor_gt 0.0367
_refine_ls_shift/su_max 0.001
_refine_ls_shift/su_mean 0.000
_refine_ls_structure_factor_coef Fsqd
_refine_ls_weighting_details 'calc w=1/[\s^2^(Fo^2^)+(0.0250P)^2^+4.8000P] where P=(Fo^2^+2Fc^2^)/3'
_refine_ls_weighting_scheme calc
_refine_ls_wR_factor_gt 0.0905
_refine_ls_wR_factor_ref 0.0921
_reflns_number_gt 8126
_reflns_number_total 9009
_reflns_threshold_expression >2sigma(I)
_cod_data_source_file ja076709o-file007.cif
_cod_data_source_block shelxl
_cod_original_cell_volume 2057.8(7)
_cod_database_code 4107318

loop_
_symmetry_equiv_pos_as_xyz
'x, y, z'
'-x, -y, -z'

loop_
_atom_site_label
_atom_site_type_symbol
_atom_site_fract_x
_atom_site_fract_y
_atom_site_fract_z
_atom_site_U_iso_or_equiv
_atom_site_adp_type
_atom_site_occupancy
_atom_site_symmetry_multiplicity
_atom_site_calc_flag
_atom_site_refinement_flags
Pd1 Pd 0.478629(17) 0.210023(15) 0.923473(13) 0.01330(6) Uani 1 1 d .
P1 P 0.45431(6) 0.25831(5) 1.07246(4) 0.01341(13) Uani 1 1 d .
O1 O 0.51848(16) 0.18886(14) 0.78216(12) 0.0151(3) Uani 1 1 d .
N1 N 0.66300(18) 0.24260(17) 0.96936(15) 0.0145(4) Uani 1 1 d .
N2 N 0.29222(18) 0.16300(16) 0.87851(15) 0.0135(4) Uani 1 1 d .
C1 C 0.5374(2) 0.19038(19) 1.13093(17) 0.0148(5) Uani 1 1 d .
C2 C 0.4523(2) 0.1316(2) 1.16457(18) 0.0171(5) Uani 1 1 d .
C3 C 0.4540(3) 0.0501(2) 1.2133(2) 0.0234(6) Uani 1 1 d .
H1 H 0.5229 0.0742 1.2661 0.028 Uiso 1 1 calc R
H2 H 0.4622 -0.0191 1.1674 0.028 Uiso 1 1 calc R
C4 C 0.3278(3) 0.0414(3) 1.2518(2) 0.0295(6) Uani 1 1 d .
H3 H 0.2999 -0.0300 1.2569 0.035 Uiso 1 1 calc R
H4 H 0.3327 0.0959 1.3157 0.035 Uiso 1 1 calc R
C5 C 0.2391(3) 0.0604(2) 1.1780(2) 0.0240(6) Uani 1 1 d .
H5 H 0.2040 -0.0067 1.1250 0.029 Uiso 1 1 calc R
H6 H 0.1706 0.0910 1.2083 0.029 Uiso 1 1 calc R
C6 C 0.3208(2) 0.1385(2) 1.14263(18) 0.0178(5) Uani 1 1 d .
C7 C 0.3037(2) 0.2030(2) 1.09203(17) 0.0158(5) Uani 1 1 d .
C8 C 0.6744(2) 0.1970(2) 1.12434(18) 0.0176(5) Uani 1 1 d .
C9 C 0.6971(3) 0.0832(2) 1.0796(2) 0.0268(6) Uani 1 1 d .
H7 H 0.6755 0.0425 1.1224 0.032 Uiso 1 1 calc R
H8 H 0.7846 0.0867 1.0705 0.032 Uiso 1 1 calc R
H9 H 0.6457 0.0482 1.0176 0.032 Uiso 1 1 calc R
C10 C 0.7468(3) 0.2479(3) 1.2252(2) 0.0296(7) Uani 1 1 d .
H10 H 0.7356 0.3213 1.2528 0.036 Uiso 1 1 calc R
H11 H 0.8350 0.2478 1.2212 0.036 Uiso 1 1 calc R
H12 H 0.7159 0.2068 1.2658 0.036 Uiso 1 1 calc R
C11 C 0.7188(2) 0.2624(2) 1.06138(18) 0.0167(5) Uani 1 1 d .
C12 C 0.8305(2) 0.3351(2) 1.07765(19) 0.0203(5) Uani 1 1 d .
H13 H 0.8863 0.3629 1.1352 0.024 Uiso 1 1 calc R
C13 C 0.8456(2) 0.3597(2) 0.99377(19) 0.0209(5) Uani 1 1 d .
H14 H 0.9135 0.4073 0.9840 0.025 Uiso 1 1 calc R
C14 C 0.7431(2) 0.3016(2) 0.92727(18) 0.0170(5) Uani 1 1 d .
C15 C 0.7319(2) 0.2870(2) 0.82605(18) 0.0167(5) Uani 1 1 d .
C16 C 0.6351(2) 0.2297(2) 0.75799(18) 0.0160(5) Uani 1 1 d .
C17 C 0.6235(3) 0.1916(2) 0.65585(18) 0.0200(5) Uani 1 1 d .
H15 H 0.6865 0.2062 0.6184 0.024 Uiso 1 1 calc R
C18 C 0.5089(2) 0.1316(2) 0.62055(18) 0.0185(5) Uani 1 1 d .
H16 H 0.4799 0.0959 0.5546 0.022 Uiso 1 1 calc R
C19 C 0.4379(2) 0.1300(2) 0.69798(17) 0.0155(5) Uani 1 1 d .
C20 C 0.3182(2) 0.09061(19) 0.70098(17) 0.0157(5) Uani 1 1 d .
C21 C 0.2493(2) 0.1022(2) 0.78271(18) 0.0151(5) Uani 1 1 d .
C22 C 0.1236(2) 0.0583(2) 0.77595(19) 0.0210(5) Uani 1 1 d .
H17 H 0.0713 0.0140 0.7192 0.025 Uiso 1 1 calc R
C23 C 0.0891(2) 0.0915(2) 0.8677(2) 0.0204(5) Uani 1 1 d .
H18 H 0.0089 0.0734 0.8850 0.024 Uiso 1 1 calc R
C24 C 0.1925(2) 0.1556(2) 0.92946(18) 0.0168(5) Uani 1 1 d .
C25 C 0.1926(2) 0.2167(2) 1.03569(19) 0.0176(5) Uani 1 1 d .
C26 C 0.1992(3) 0.3355(2) 1.0489(2) 0.0237(6) Uani 1 1 d .
H19 H 0.2022 0.3758 1.1171 0.028 Uiso 1 1 calc R
H20 H 0.1259 0.3430 1.0133 0.028 Uiso 1 1 calc R
H21 H 0.2739 0.3630 1.0248 0.028 Uiso 1 1 calc R
C27 C 0.0716(3) 0.1751(2) 1.0696(2) 0.0260(6) Uani 1 1 d .
H22 H 0.0604 0.0979 1.0549 0.031 Uiso 1 1 calc R
H23 H 0.0018 0.1910 1.0368 0.031 Uiso 1 1 calc R
H24 H 0.0754 0.2099 1.1389 0.031 Uiso 1 1 calc R
C28 C 0.8467(2) 0.3282(2) 0.78980(18) 0.0187(5) Uani 1 1 d .
C29 C 0.9526(3) 0.2878(2) 0.7991(2) 0.0258(6) Uani 1 1 d .
H25 H 0.9503 0.2348 0.8286 0.031 Uiso 1 1 calc R
C30 C 1.0612(3) 0.3230(3) 0.7664(2) 0.0340(7) Uani 1 1 d .
H26 H 1.1322 0.2940 0.7729 0.041 Uiso 1 1 calc R
C31 C 1.0653(3) 0.4005(3) 0.7242(2) 0.0379(8) Uani 1 1 d .
H27 H 1.1397 0.4258 0.7023 0.045 Uiso 1 1 calc R
C32 C 0.9611(3) 0.4415(3) 0.7137(2) 0.0360(8) Uani 1 1 d .
H28 H 0.9641 0.4944 0.6840 0.043 Uiso 1 1 calc R
C33 C 0.8515(3) 0.4055(2) 0.7465(2) 0.0251(6) Uani 1 1 d .
H29 H 0.7804 0.4340 0.7391 0.030 Uiso 1 1 calc R
C34 C 0.2439(2) 0.0318(2) 0.60463(18) 0.0174(5) Uani 1 1 d .
C35 C 0.2173(3) 0.0871(2) 0.5439(2) 0.0246(6) Uani 1 1 d .
H30 H 0.2459 0.1621 0.5638 0.029 Uiso 1 1 calc R
C36 C 0.1493(3) 0.0338(3) 0.4543(2) 0.0308(7) Uani 1 1 d .
H31 H 0.1322 0.0724 0.4133 0.037 Uiso 1 1 calc R
C37 C 0.1066(3) -0.0747(3) 0.4248(2) 0.0323(7) Uani 1 1 d .
H32 H 0.0596 -0.1109 0.3638 0.039 Uiso 1 1 calc R
C38 C 0.1321(3) -0.1309(3) 0.4839(2) 0.0298(7) Uani 1 1 d .
H33 H 0.1025 -0.2058 0.4635 0.036 Uiso 1 1 calc R
C39 C 0.2013(3) -0.0782(2) 0.5739(2) 0.0238(6) Uani 1 1 d .
H34 H 0.2192 -0.1174 0.6140 0.029 Uiso 1 1 calc R
C40 C 0.5004(2) 0.3994(2) 1.13872(18) 0.0162(5) Uani 1 1 d .
C41 C 0.4718(3) 0.4363(2) 1.2319(2) 0.0268(6) Uani 1 1 d .
H35 H 0.4239 0.3890 1.2578 0.032 Uiso 1 1 calc R
C42 C 0.5135(3) 0.5428(2) 1.2869(2) 0.0320(7) Uani 1 1 d .
H36 H 0.4942 0.5682 1.3507 0.038 Uiso 1 1 calc R
C43 C 0.5827(3) 0.6116(2) 1.2493(2) 0.0294(7) Uani 1 1 d .
H37 H 0.6113 0.6844 1.2873 0.035 Uiso 1 1 calc R
C44 C 0.6108(3) 0.5752(2) 1.1564(2) 0.0264(6) Uani 1 1 d .
H38 H 0.6582 0.6231 1.1307 0.032 Uiso 1 1 calc R
C45 C 0.5699(3) 0.4688(2) 1.1007(2) 0.0207(5) Uani 1 1 d .
H39 H 0.5893 0.4436 1.0369 0.025 Uiso 1 1 calc R
C46 C 0.9342(5) 0.7164(5) 0.6201(4) 0.0790(15) Uani 1 1 d .
H40 H 0.9339 0.7050 0.6820 0.095 Uiso 1 1 calc R
H41 H 0.9477 0.7929 0.6303 0.095 Uiso 1 1 calc R
H42 H 1.0009 0.6871 0.5871 0.095 Uiso 1 1 calc R
C47 C 0.8133(6) 0.6620(5) 0.5606(5) 0.095(2) Uani 1 1 d DU
H48 H 0.7469 0.6952 0.5918 0.115 Uiso 1 1 calc R
H49 H 0.8149 0.6716 0.4973 0.115 Uiso 1 1 calc R
C48 C 0.7855(9) 0.5474(5) 0.5471(5) 0.140(4) Uani 1 1 d DU
H50 H 0.8631 0.5229 0.5306 0.168 Uiso 1 1 calc R
H51 H 0.7753 0.5435 0.6118 0.168 Uiso 1 1 calc R
C49 C 0.6944(9) 0.4701(5) 0.4879(5) 0.124(3) Uani 1 1 d DU
H52 H 0.7020 0.4720 0.4224 0.149 Uiso 1 1 calc R
H53 H 0.6149 0.4906 0.5050 0.149 Uiso 1 1 calc R
C50 C 0.6828(6) 0.3567(4) 0.4826(3) 0.0734(16) Uani 1 1 d .
H46 H 0.7453 0.3252 0.4442 0.088 Uiso 1 1 calc R
H47 H 0.6989 0.3536 0.5479 0.088 Uiso 1 1 calc R
C51 C 0.5565(5) 0.2939(5) 0.4383(3) 0.0762(16) Uani 1 1 d .
H43 H 0.4945 0.3271 0.4746 0.091 Uiso 1 1 calc R
H44 H 0.5488 0.2210 0.4391 0.091 Uiso 1 1 calc R
H45 H 0.5431 0.2924 0.3720 0.091 Uiso 1 1 calc R

loop_
_atom_site_aniso_label
_atom_site_aniso_U_11
_atom_site_aniso_U_22
_atom_site_aniso_U_33
_atom_site_aniso_U_23
_atom_site_aniso_U_13
_atom_site_aniso_U_12
Pd1 0.01123(10) 0.01365(10) 0.01378(9) 0.00346(7) 0.00065(7) 0.00181(7)
P1 0.0134(3) 0.0121(3) 0.0140(3) 0.0033(2) 0.0012(2) 0.0028(2)
O1 0.0127(8) 0.0204(9) 0.0111(8) 0.0050(7) 0.0009(6) 0.0011(7)
N1 0.0079(9) 0.0187(10) 0.0176(10) 0.0072(8) 0.0017(8) 0.0027(8)
N2 0.0079(9) 0.0139(10) 0.0171(10) 0.0050(8) -0.0009(8) -0.0009(8)
C1 0.0172(12) 0.0125(11) 0.0130(11) 0.0016(9) 0.0004(9) 0.0042(10)
C2 0.0216(13) 0.0143(12) 0.0147(11) 0.0031(9) 0.0023(10) 0.0050(10)
C3 0.0290(15) 0.0205(13) 0.0253(14) 0.0123(11) 0.0062(11) 0.0075(12)
C4 0.0328(17) 0.0304(16) 0.0325(16) 0.0191(13) 0.0111(13) 0.0070(13)
C5 0.0231(14) 0.0218(14) 0.0280(14) 0.0105(12) 0.0079(11) 0.0007(11)
C6 0.0191(13) 0.0155(12) 0.0175(12) 0.0037(10) 0.0047(10) 0.0033(10)
C7 0.0165(12) 0.0133(11) 0.0146(11) 0.0013(9) 0.0028(9) 0.0013(10)
C8 0.0168(12) 0.0200(13) 0.0157(12) 0.0054(10) 0.0003(10) 0.0046(10)
C9 0.0299(16) 0.0255(15) 0.0332(15) 0.0147(12) 0.0111(12) 0.0149(13)
C10 0.0255(15) 0.0428(18) 0.0193(13) 0.0121(13) -0.0022(11) 0.0022(14)
C11 0.0154(12) 0.0174(12) 0.0159(11) 0.0035(10) 0.0012(9) 0.0042(10)
C12 0.0144(12) 0.0230(13) 0.0200(12) 0.0032(11) -0.0012(10) 0.0035(11)
C13 0.0159(13) 0.0218(13) 0.0217(13) 0.0066(11) -0.0011(10) -0.0020(11)
C14 0.0134(12) 0.0178(12) 0.0195(12) 0.0057(10) 0.0014(10) 0.0033(10)
C15 0.0145(12) 0.0163(12) 0.0197(12) 0.0065(10) 0.0030(10) 0.0028(10)
C16 0.0144(12) 0.0172(12) 0.0176(12) 0.0074(10) 0.0047(9) 0.0027(10)
C17 0.0211(13) 0.0233(13) 0.0167(12) 0.0063(10) 0.0050(10) 0.0071(11)
C18 0.0196(13) 0.0207(13) 0.0135(11) 0.0033(10) 0.0019(10) 0.0042(11)
C19 0.0163(12) 0.0145(12) 0.0137(11) 0.0027(9) -0.0030(9) 0.0037(10)
C20 0.0183(12) 0.0128(11) 0.0153(11) 0.0040(9) -0.0009(9) 0.0035(10)
C21 0.0132(12) 0.0154(12) 0.0164(11) 0.0053(10) 0.0003(9) 0.0026(10)
C22 0.0163(13) 0.0234(14) 0.0197(13) 0.0056(11) -0.0038(10) -0.0001(11)
C23 0.0126(12) 0.0219(13) 0.0253(13) 0.0085(11) 0.0009(10) -0.0004(10)
C24 0.0147(12) 0.0172(12) 0.0198(12) 0.0079(10) 0.0025(10) 0.0030(10)
C25 0.0132(12) 0.0179(12) 0.0215(12) 0.0059(10) 0.0029(10) 0.0037(10)
C26 0.0232(14) 0.0208(14) 0.0264(14) 0.0042(11) 0.0021(11) 0.0098(11)
C27 0.0164(13) 0.0353(16) 0.0267(14) 0.0103(13) 0.0071(11) 0.0053(12)
C28 0.0153(12) 0.0181(12) 0.0173(12) 0.0017(10) 0.0021(10) -0.0024(10)
C29 0.0189(14) 0.0258(15) 0.0296(15) 0.0058(12) 0.0031(11) 0.0032(12)
C30 0.0175(14) 0.0368(18) 0.0376(17) 0.0012(14) 0.0051(13) 0.0001(13)
C31 0.0249(16) 0.0414(19) 0.0359(17) 0.0046(15) 0.0109(14) -0.0095(14)
C32 0.0389(19) 0.0332(17) 0.0316(16) 0.0134(14) 0.0070(14) -0.0097(15)
C33 0.0243(14) 0.0246(14) 0.0245(14) 0.0087(12) 0.0026(11) -0.0001(12)
C34 0.0121(12) 0.0216(13) 0.0159(12) 0.0033(10) 0.0001(9) 0.0029(10)
C35 0.0234(14) 0.0291(15) 0.0212(13) 0.0094(12) -0.0007(11) 0.0047(12)
C36 0.0246(15) 0.048(2) 0.0199(14) 0.0117(13) -0.0004(11) 0.0076(14)
C37 0.0213(15) 0.049(2) 0.0162(13) -0.0031(13) -0.0011(11) 0.0077(14)
C38 0.0211(14) 0.0263(15) 0.0296(15) -0.0053(12) 0.0009(12) 0.0012(12)
C39 0.0212(14) 0.0214(14) 0.0241(14) 0.0026(11) 0.0009(11) 0.0025(11)
C40 0.0171(12) 0.0130(12) 0.0175(12) 0.0034(9) 0.0000(10) 0.0042(10)
C41 0.0363(17) 0.0206(14) 0.0212(13) 0.0045(11) 0.0065(12) 0.0038(12)
C42 0.0444(19) 0.0233(15) 0.0224(14) -0.0016(12) 0.0039(13) 0.0091(14)
C43 0.0342(17) 0.0129(13) 0.0338(16) -0.0005(11) -0.0078(13) 0.0056(12)
C44 0.0272(15) 0.0169(13) 0.0342(16) 0.0106(12) -0.0031(12) 0.0005(12)
C45 0.0228(14) 0.0165(13) 0.0222(13) 0.0069(10) -0.0003(11) 0.0031(11)
C46 0.075(4) 0.079(4) 0.084(4) 0.031(3) 0.005(3) 0.015(3)
C47 0.090(4) 0.073(4) 0.128(6) 0.052(4) -0.007(4) -0.001(3)
C48 0.233(10) 0.079(4) 0.082(5) 0.042(4) -0.053(5) -0.041(5)
C49 0.219(9) 0.066(4) 0.080(4) 0.033(3) -0.024(5) 0.007(4)
C50 0.133(5) 0.051(3) 0.033(2) 0.0096(19) -0.004(3) 0.022(3)
C51 0.090(4) 0.108(4) 0.033(2) 0.012(2) 0.010(2) 0.046(3)

loop_
_atom_type_symbol
_atom_type_description
_atom_type_scat_dispersion_real
_atom_type_scat_dispersion_imag
_atom_type_scat_source
C C 0.0033 0.0016 'International Tables Vol C Tables 4.2.6.8 and 6.1.1.4'
N N 0.0061 0.0033 'International Tables Vol C Tables 4.2.6.8 and 6.1.1.4'
O O 0.0106 0.0060 'International Tables Vol C Tables 4.2.6.8 and 6.1.1.4'
P P 0.1023 0.0942 'International Tables Vol C Tables 4.2.6.8 and 6.1.1.4'
Pd Pd -0.9988 1.0072 'International Tables Vol C Tables 4.2.6.8 and 6.1.1.4'
H H 0.0000 0.0000 'International Tables Vol C Tables 4.2.6.8 and 6.1.1.4'

loop_
_geom_angle_atom_site_label_1
_geom_angle_atom_site_label_2
_geom_angle_atom_site_label_3
_geom_angle
N1 Pd1 N2 174.46(8)
N1 Pd1 O1 89.94(7)
N2 Pd1 O1 91.40(7)
N1 Pd1 P1 85.74(6)
N2 Pd1 P1 93.70(6)
O1 Pd1 P1 170.48(5)
C1 P1 C7 96.79(12)
C1 P1 C40 107.74(12)
C7 P1 C40 112.23(12)
C1 P1 Pd1 109.71(8)
C7 P1 Pd1 112.26(8)
C40 P1 Pd1 116.23(9)
C19 O1 C16 109.48(18)
C19 O1 Pd1 126.19(15)
C16 O1 Pd1 124.29(14)
C11 N1 C14 107.0(2)
C11 N1 Pd1 127.57(16)
C14 N1 Pd1 117.92(16)
C24 N2 C21 106.7(2)
C24 N2 Pd1 130.88(17)
C21 N2 Pd1 120.19(16)
C2 C1 C8 133.7(2)
C2 C1 P1 106.15(19)
C8 C1 P1 119.63(18)
C1 C2 C6 115.6(2)
C1 C2 C3 135.5(2)
C6 C2 C3 108.7(2)
C2 C3 C4 103.4(2)
C5 C4 C3 104.9(2)
C6 C5 C4 103.5(2)
C7 C6 C2 115.6(2)
C7 C6 C5 136.4(3)
C2 C6 C5 107.8(2)
C6 C7 C25 134.4(2)
C6 C7 P1 105.86(19)
C25 C7 P1 118.17(18)
C1 C8 C11 110.6(2)
C1 C8 C10 109.6(2)
C11 C8 C10 109.9(2)
C1 C8 C9 108.6(2)
C11 C8 C9 109.0(2)
C10 C8 C9 109.1(2)
N1 C11 C12 109.1(2)
N1 C11 C8 123.4(2)
C12 C11 C8 126.4(2)
C11 C12 C13 107.5(2)
C14 C13 C12 107.5(2)
C13 C14 N1 108.9(2)
C13 C14 C15 125.7(2)
N1 C14 C15 124.3(2)
C16 C15 C14 128.0(2)
C16 C15 C28 115.7(2)
C14 C15 C28 115.8(2)
C15 C16 O1 121.9(2)
C15 C16 C17 132.5(2)
O1 C16 C17 105.5(2)
C18 C17 C16 109.6(2)
C17 C18 C19 109.5(2)
C20 C19 O1 121.3(2)
C20 C19 C18 132.8(2)
O1 C19 C18 105.8(2)
C19 C20 C21 129.6(2)
C19 C20 C34 114.6(2)
C21 C20 C34 115.7(2)
C22 C21 N2 108.6(2)
C22 C21 C20 124.0(2)
N2 C21 C20 127.3(2)
C23 C22 C21 107.4(2)
C24 C23 C22 107.8(2)
N2 C24 C23 109.4(2)
N2 C24 C25 125.4(2)
C23 C24 C25 124.9(2)
C7 C25 C24 108.8(2)
C7 C25 C27 110.8(2)
C24 C25 C27 109.9(2)
C7 C25 C26 110.6(2)
C24 C25 C26 108.8(2)
C27 C25 C26 107.9(2)
C33 C28 C29 118.5(3)
C33 C28 C15 122.1(2)
C29 C28 C15 119.4(2)
C30 C29 C28 121.6(3)
C31 C30 C29 119.5(3)
C30 C31 C32 120.0(3)
C31 C32 C33 120.4(3)
C28 C33 C32 120.0(3)
C35 C34 C39 118.7(2)
C35 C34 C20 120.1(2)
C39 C34 C20 121.3(2)
C36 C35 C34 120.8(3)
C37 C36 C35 120.2(3)
C36 C37 C38 119.9(3)
C37 C38 C39 120.3(3)
C34 C39 C38 120.1(3)
C45 C40 C41 120.1(2)
C45 C40 P1 121.4(2)
C41 C40 P1 118.4(2)
C42 C41 C40 119.8(3)
C43 C42 C41 120.2(3)
C42 C43 C44 120.3(3)
C43 C44 C45 120.1(3)
C40 C45 C44 119.6(3)
C48 C47 C46 111.7(6)
C49 C48 C47 128.9(7)
C48 C49 C50 121.1(7)
C51 C50 C49 110.6(5)

loop_
_geom_bond_atom_site_label_1
_geom_bond_atom_site_label_2
_geom_bond_distance
Pd1 N1 2.035(2)
Pd1 N2 2.050(2)
Pd1 O1 2.1098(17)
Pd1 P1 2.1459(7)
P1 C1 1.776(2)
P1 C7 1.783(3)
P1 C40 1.809(3)
O1 C19 1.405(3)
O1 C16 1.425(3)
N1 C11 1.389(3)
N1 C14 1.396(3)
N2 C24 1.381(3)
N2 C21 1.401(3)
C1 C2 1.347(4)
C1 C8 1.512(4)
C2 C6 1.496(4)
C2 C3 1.502(3)
C3 C4 1.539(4)
C4 C5 1.539(4)
C5 C6 1.512(4)
C6 C7 1.350(4)
C7 C25 1.516(3)
C8 C11 1.526(4)
C8 C10 1.537(4)
C8 C9 1.542(4)
C11 C12 1.392(4)
C12 C13 1.400(4)
C13 C14 1.392(4)
C14 C15 1.447(3)
C15 C16 1.359(4)
C15 C28 1.496(3)
C16 C17 1.428(3)
C17 C18 1.352(4)
C18 C19 1.434(3)
C19 C20 1.347(4)
C20 C21 1.452(3)
C20 C34 1.503(3)
C21 C22 1.396(4)
C22 C23 1.392(4)
C23 C24 1.385(4)
C24 C25 1.530(4)
C25 C27 1.536(4)
C25 C26 1.544(4)
C28 C33 1.388(4)
C28 C29 1.394(4)
C29 C30 1.386(4)
C30 C31 1.379(5)
C31 C32 1.385(5)
C32 C33 1.399(4)
C34 C35 1.391(4)
C34 C39 1.393(4)
C35 C36 1.391(4)
C36 C37 1.376(5)
C37 C38 1.378(5)
C38 C39 1.399(4)
C40 C45 1.389(4)
C40 C41 1.389(4)
C41 C42 1.388(4)
C42 C43 1.379(5)
C43 C44 1.383(4)
C44 C45 1.390(4)
C46 C47 1.486(8)
C47 C48 1.472(8)
C48 C49 1.350(8)
C49 C50 1.494(7)
C50 C51 1.491(8)
